data_4508844
loop_
_publ_author_name
'Borkowski, Lauren A.'
'Cahill, Christopher L.'

_publ_section_title
;
 Crystal Engineering with the Uranyl Cation II. Mixed Aliphatic
 Carboxylate/Aromatic Pyridyl Coordination Polymers:&#x2009; Synthesis,
 Crystal Structures, and Sensitized Luminescence
;
_journal_issue 10
_journal_name_full 'Crystal Growth &amp; Design'
_journal_page_first 2248
_journal_paper_doi 10.1021/cg060330g
_journal_volume 6
_journal_year 2006
_chemical_formula_moiety 'C15 H20 N O6 U'
_chemical_formula_sum 'C15 H20 N O6 U'
_chemical_formula_weight 548.35
_chemical_name_systematic
;
 ?
;
_space_group_IT_number 2
_symmetry_cell_setting triclinic
_symmetry_space_group_name_Hall '-P 1'
_symmetry_space_group_name_H-M 'P -1'
_atom_sites_solution_hydrogens geom
_atom_sites_solution_primary direct
_atom_sites_solution_secondary difmap
_audit_creation_method SHELXL-97
_cell_angle_alpha 107.476(2)
_cell_angle_beta 97.4470(10)
_cell_angle_gamma 103.511(2)
_cell_formula_units_Z 2
_cell_length_a 8.2635(19)
_cell_length_b 9.216(2)
_cell_length_c 12.7756(19)
_cell_measurement_temperature 298(2)
_cell_volume 881.2(3)
_computing_cell_refinement 'SAINTPLUS (BrukerAXS, 2005)'
_computing_data_collection 'APEX II (BrukerAXS, 2005)'
_computing_data_reduction 'SAINTPLUS (BrukerAXS, 2005)'
_computing_publication_material 'WINGX (Farrugia, 1998)'
_computing_structure_refinement 'SHELXL-97 (Sheldrick, 1997)'
_computing_structure_solution 'SHELXS (Sheldrick, 1997)'
_diffrn_ambient_temperature 298(2)
_diffrn_measured_fraction_theta_full 0.975
_diffrn_measured_fraction_theta_max 0.975
_diffrn_measurement_device_type 'APEX II CCD'
_diffrn_measurement_method 'omega scans'
_diffrn_radiation_monochromator graphite
_diffrn_radiation_source 'fine-focus sealed tube'
_diffrn_radiation_type MoK\a
_diffrn_radiation_wavelength 0.71073
_diffrn_reflns_av_R_equivalents 0.0582
_diffrn_reflns_av_sigmaI/netI 0.0571
_diffrn_reflns_limit_h_max 10
_diffrn_reflns_limit_h_min -10
_diffrn_reflns_limit_k_max 11
_diffrn_reflns_limit_k_min -11
_diffrn_reflns_limit_l_max 12
_diffrn_reflns_limit_l_min -15
_diffrn_reflns_number 6041
_diffrn_reflns_theta_full 25.68
_diffrn_reflns_theta_max 25.68
_diffrn_reflns_theta_min 1.71
_exptl_absorpt_coefficient_mu 9.237
_exptl_absorpt_correction_T_max 0.478
_exptl_absorpt_correction_T_min 0.343
_exptl_absorpt_correction_type psi-scan
_exptl_absorpt_process_details 'North et al., 1968'
_exptl_crystal_colour yellow
_exptl_crystal_density_diffrn 2.067
_exptl_crystal_density_method 'not measured'
_exptl_crystal_description plate
_exptl_crystal_F_000 514
_exptl_crystal_size_max 0.200
_exptl_crystal_size_mid 0.100
_exptl_crystal_size_min 0.080
_refine_diff_density_max 1.331
_refine_diff_density_min -1.359
_refine_diff_density_rms 0.144
_refine_ls_extinction_method none
_refine_ls_goodness_of_fit_ref 0.984
_refine_ls_hydrogen_treatment constr
_refine_ls_matrix_type full
_refine_ls_number_parameters 208
_refine_ls_number_reflns 3261
_refine_ls_number_restraints 0
_refine_ls_restrained_S_all 0.984
_refine_ls_R_factor_all 0.0390
_refine_ls_R_factor_gt 0.0304
_refine_ls_shift/su_max 0.001
_refine_ls_shift/su_mean 0.000
_refine_ls_structure_factor_coef Fsqd
_refine_ls_weighting_details 'calc w=1/[\s^2^(Fo^2^)+(0.0300P)^2^+0.0000P] where P=(Fo^2^+2Fc^2^)/3'
_refine_ls_weighting_scheme calc
_refine_ls_wR_factor_gt 0.0665
_refine_ls_wR_factor_ref 0.0693
_reflns_number_gt 2776
_reflns_number_total 3261
_reflns_threshold_expression >2sigma(I)
_cod_data_source_file cg060330gsup1.cif
_cod_data_source_block 15
_cod_database_code 4508844

loop_
_symmetry_equiv_pos_as_xyz
'x, y, z'
'-x, -y, -z'

loop_
_atom_site_label
_atom_site_type_symbol
_atom_site_fract_x
_atom_site_fract_y
_atom_site_fract_z
_atom_site_U_iso_or_equiv
_atom_site_adp_type
_atom_site_occupancy
_atom_site_symmetry_multiplicity
_atom_site_calc_flag
_atom_site_refinement_flags
U1 U 0.34113(3) 0.49000(3) 0.174602(19) 0.03395(10) Uani 1 1 d .
O1 O 0.5042(6) 0.6446(5) 0.2795(4) 0.0481(12) Uani 1 1 d .
O2 O 0.1817(7) 0.3306(6) 0.0768(4) 0.0588(14) Uani 1 1 d .
O3 O 0.1501(6) 0.6542(5) 0.2049(4) 0.0481(12) Uani 1 1 d .
O4 O 0.1489(5) 0.5021(5) 0.3061(3) 0.0389(11) Uani 1 1 d .
O5 O 0.5498(7) 0.3757(6) 0.1066(4) 0.0604(15) Uani 1 1 d .
O6 O 0.3859(8) 0.6202(7) 0.0506(5) 0.082(2) Uani 1 1 d .
N1 N 0.4007(6) 0.3125(6) 0.2869(4) 0.0316(11) Uani 1 1 d .
C1 C 0.3224(8) 0.1584(8) 0.2526(6) 0.0415(16) Uani 1 1 d .
H1 H 0.2317 0.1144 0.1906 0.050 Uiso 1 1 calc R
C2 C 0.5297(9) 0.3744(8) 0.3777(5) 0.0398(15) Uani 1 1 d .
H2 H 0.5850 0.4827 0.4024 0.048 Uiso 1 1 calc R
C3 C 0.5837(9) 0.2837(8) 0.4361(5) 0.0443(17) Uani 1 1 d .
H3 H 0.6734 0.3306 0.4987 0.053 Uiso 1 1 calc R
C4 C 0.3720(9) 0.0601(8) 0.3069(6) 0.0428(16) Uani 1 1 d .
H4 H 0.3163 -0.0483 0.2796 0.051 Uiso 1 1 calc R
C5 C 0.5026(8) 0.1224(8) 0.4003(5) 0.0355(15) Uani 1 1 d .
C6 C 0.5581(9) 0.0183(9) 0.4626(6) 0.0492(18) Uani 1 1 d .
H6A H 0.5603 -0.0803 0.4082 0.059 Uiso 1 1 calc R
H6B H 0.6727 0.0722 0.5074 0.059 Uiso 1 1 calc R
C7 C 0.0901(8) 0.6025(7) 0.2761(5) 0.0318(13) Uani 1 1 d .
C8 C -0.0531(8) 0.6519(8) 0.3253(6) 0.0398(16) Uani 1 1 d .
H8A H -0.0400 0.6487 0.4010 0.048 Uiso 1 1 calc R
H8B H -0.1598 0.5741 0.2815 0.048 Uiso 1 1 calc R
C9 C -0.0662(8) 0.8171(8) 0.3300(5) 0.0387(15) Uani 1 1 d .
H9A H -0.1492 0.8425 0.3743 0.046 Uiso 1 1 calc R
H9B H 0.0431 0.8940 0.3696 0.046 Uiso 1 1 calc R
C10 C -0.1157(9) 0.8380(8) 0.2180(6) 0.0401(16) Uani 1 1 d .
H10A H -0.2135 0.7501 0.1719 0.048 Uiso 1 1 calc R
H10B H -0.0223 0.8351 0.1794 0.048 Uiso 1 1 calc R
C11 C -0.1587(9) 0.9932(8) 0.2312(6) 0.0445(17) Uani 1 1 d .
H11A H -0.0652 1.0798 0.2838 0.053 Uiso 1 1 calc R
H11B H -0.2590 0.9911 0.2634 0.053 Uiso 1 1 calc R
C12 C -0.1922(9) 1.0264(8) 0.1212(6) 0.0394(15) Uani 1 1 d .
H12A H -0.0877 1.0424 0.0938 0.047 Uiso 1 1 calc R
H12B H -0.2760 0.9344 0.0654 0.047 Uiso 1 1 calc R
C13 C -0.2563(9) 1.1716(8) 0.1346(6) 0.0411(16) Uani 1 1 d .
H13A H -0.3628 1.1539 0.1598 0.049 Uiso 1 1 calc R
H13B H -0.1743 1.2627 0.1924 0.049 Uiso 1 1 calc R
C14 C 0.7156(9) 0.2088(8) 0.0278(5) 0.0389(15) Uani 1 1 d .
H14A H 0.8257 0.2455 0.0108 0.047 Uiso 1 1 calc R
H14B H 0.6522 0.1113 -0.0330 0.047 Uiso 1 1 calc R
C15 C 0.6223(7) 0.3310(7) 0.0305(5) 0.0329(14) Uani 1 1 d .

loop_
_atom_site_aniso_label
_atom_site_aniso_U_11
_atom_site_aniso_U_22
_atom_site_aniso_U_33
_atom_site_aniso_U_23
_atom_site_aniso_U_13
_atom_site_aniso_U_12
U1 0.04947(16) 0.04155(15) 0.03451(15) 0.02611(11) 0.02290(11) 0.03241(12)
O1 0.041(3) 0.047(3) 0.068(3) 0.029(2) 0.017(2) 0.019(2)
O2 0.077(3) 0.070(3) 0.041(3) 0.019(3) 0.008(3) 0.047(3)
O3 0.060(3) 0.060(3) 0.063(3) 0.047(3) 0.037(3) 0.043(3)
O4 0.049(3) 0.047(3) 0.043(3) 0.028(2) 0.022(2) 0.031(2)
O5 0.090(4) 0.088(4) 0.065(3) 0.060(3) 0.055(3) 0.074(3)
O6 0.124(5) 0.125(5) 0.096(4) 0.099(4) 0.087(4) 0.105(4)
N1 0.045(3) 0.036(3) 0.028(3) 0.022(2) 0.016(2) 0.019(3)
C1 0.039(4) 0.042(4) 0.049(4) 0.025(3) 0.005(3) 0.009(3)
C2 0.054(4) 0.036(3) 0.034(4) 0.016(3) 0.008(3) 0.018(3)
C3 0.059(4) 0.045(4) 0.032(4) 0.019(3) 0.000(3) 0.020(4)
C4 0.055(4) 0.033(3) 0.051(4) 0.027(3) 0.014(4) 0.014(3)
C5 0.049(4) 0.047(4) 0.036(4) 0.029(3) 0.024(3) 0.034(3)
C6 0.063(5) 0.065(5) 0.050(4) 0.042(4) 0.026(4) 0.039(4)
C7 0.036(3) 0.033(3) 0.035(3) 0.017(3) 0.010(3) 0.016(3)
C8 0.048(4) 0.049(4) 0.050(4) 0.034(3) 0.029(3) 0.033(3)
C9 0.042(4) 0.049(4) 0.044(4) 0.026(3) 0.021(3) 0.029(3)
C10 0.044(4) 0.044(4) 0.047(4) 0.024(3) 0.014(3) 0.028(3)
C11 0.057(4) 0.052(4) 0.048(4) 0.031(3) 0.020(3) 0.037(4)
C12 0.048(4) 0.038(4) 0.045(4) 0.022(3) 0.014(3) 0.025(3)
C13 0.051(4) 0.046(4) 0.048(4) 0.027(3) 0.023(3) 0.032(3)
C14 0.051(4) 0.046(4) 0.039(4) 0.025(3) 0.021(3) 0.032(3)
C15 0.033(3) 0.040(3) 0.037(4) 0.019(3) 0.017(3) 0.018(3)

loop_
_atom_type_symbol
_atom_type_description
_atom_type_scat_dispersion_real
_atom_type_scat_dispersion_imag
_atom_type_scat_source
C C 0.0033 0.0016 'International Tables Vol C Tables 4.2.6.8 and 6.1.1.4'
H H 0.0000 0.0000 'International Tables Vol C Tables 4.2.6.8 and 6.1.1.4'
N N 0.0061 0.0033 'International Tables Vol C Tables 4.2.6.8 and 6.1.1.4'
O O 0.0106 0.0060 'International Tables Vol C Tables 4.2.6.8 and 6.1.1.4'
U U -9.6767 9.6646 'International Tables Vol C Tables 4.2.6.8 and 6.1.1.4'

loop_
_geom_angle_atom_site_label_1
_geom_angle_atom_site_label_2
_geom_angle_atom_site_label_3
_geom_angle
_geom_angle_site_symmetry_1
_geom_angle_site_symmetry_3
O2 U1 O1 176.4(2) . .
O2 U1 O6 93.4(2) . .
O1 U1 O6 90.1(2) . .
O2 U1 O5 90.3(2) . .
O1 U1 O5 89.1(2) . .
O6 U1 O5 83.91(16) . .
O2 U1 O3 92.10(19) . .
O1 U1 O3 89.61(18) . .
O6 U1 O3 77.75(16) . .
O5 U1 O3 161.61(15) . .
O2 U1 O4 88.2(2) . .
O1 U1 O4 90.23(18) . .
O6 U1 O4 130.70(15) . .
O5 U1 O4 145.39(14) . .
O3 U1 O4 52.95(13) . .
O2 U1 N1 90.4(2) . .
O1 U1 N1 86.03(19) . .
O6 U1 N1 155.60(17) . .
O5 U1 N1 71.96(15) . .
O3 U1 N1 126.24(14) . .
O4 U1 N1 73.48(13) . .
O2 U1 C7 89.5(2) . .
O1 U1 C7 90.62(19) . .
O6 U1 C7 103.97(17) . .
O5 U1 C7 172.12(15) . .
O3 U1 C7 26.25(15) . .
O4 U1 C7 26.72(14) . .
N1 U1 C7 100.16(16) . .
C7 O3 U1 95.0(3) . .
C7 O4 U1 93.0(4) . .
C15 O5 U1 150.1(4) . .
C15 O6 U1 166.5(6) 2_665 .
C1 N1 C2 118.2(5) . .
C1 N1 U1 122.8(4) . .
C2 N1 U1 118.6(4) . .
N1 C1 C4 121.9(6) . .
N1 C1 H1 119.1 . .
C4 C1 H1 119.1 . .
N1 C2 C3 122.7(6) . .
N1 C2 H2 118.6 . .
C3 C2 H2 118.6 . .
C5 C3 C2 119.3(6) . .
C5 C3 H3 120.4 . .
C2 C3 H3 120.4 . .
C5 C4 C1 120.3(6) . .
C5 C4 H4 119.8 . .
C1 C4 H4 119.8 . .
C4 C5 C3 117.6(5) . .
C4 C5 C6 121.6(6) . .
C3 C5 C6 120.9(6) . .
C6 C6 C5 112.3(7) 2_656 .
C6 C6 H6A 109.2 2_656 .
C5 C6 H6A 109.2 . .
C6 C6 H6B 109.2 2_656 .
C5 C6 H6B 109.2 . .
H6A C6 H6B 107.9 . .
O3 C7 O4 118.9(5) . .
O3 C7 C8 122.2(5) . .
O4 C7 C8 118.8(6) . .
O3 C7 U1 58.7(3) . .
O4 C7 U1 60.3(3) . .
C8 C7 U1 176.0(4) . .
C7 C8 C9 116.0(5) . .
C7 C8 H8A 108.3 . .
C9 C8 H8A 108.3 . .
C7 C8 H8B 108.3 . .
C9 C8 H8B 108.3 . .
H8A C8 H8B 107.4 . .
C10 C9 C8 116.4(5) . .
C10 C9 H9A 108.2 . .
C8 C9 H9A 108.2 . .
C10 C9 H9B 108.2 . .
C8 C9 H9B 108.2 . .
H9A C9 H9B 107.3 . .
C9 C10 C11 112.4(5) . .
C9 C10 H10A 109.1 . .
C11 C10 H10A 109.1 . .
C9 C10 H10B 109.1 . .
C11 C10 H10B 109.1 . .
H10A C10 H10B 107.9 . .
C10 C11 C12 114.0(6) . .
C10 C11 H11A 108.8 . .
C12 C11 H11A 108.8 . .
C10 C11 H11B 108.8 . .
C12 C11 H11B 108.8 . .
H11A C11 H11B 107.6 . .
C13 C12 C11 112.7(5) . .
C13 C12 H12A 109.1 . .
C11 C12 H12A 109.1 . .
C13 C12 H12B 109.1 . .
C11 C12 H12B 109.1 . .
H12A C12 H12B 107.8 . .
C14 C13 C12 113.2(5) 1_465 .
C14 C13 H13A 108.9 1_465 .
C12 C13 H13A 108.9 . .
C14 C13 H13B 108.9 1_465 .
C12 C13 H13B 108.9 . .
H13A C13 H13B 107.7 . .
C15 C14 C13 115.2(5) . 1_645
C15 C14 H14A 108.5 . .
C13 C14 H14A 108.5 1_645 .
C15 C14 H14B 108.5 . .
C13 C14 H14B 108.5 1_645 .
H14A C14 H14B 107.5 . .
O5 C15 O6 120.9(5) . 2_665
O5 C15 C14 121.4(5) . .
O6 C15 C14 117.5(5) 2_665 .

loop_
_geom_bond_atom_site_label_1
_geom_bond_atom_site_label_2
_geom_bond_distance
_geom_bond_site_symmetry_2
U1 O2 1.738(5) .
U1 O1 1.769(5) .
U1 O6 2.275(5) .
U1 O5 2.350(4) .
U1 O3 2.419(4) .
U1 O4 2.453(4) .
U1 N1 2.565(4) .
U1 C7 2.820(6) .
O3 C7 1.252(7) .
O4 C7 1.270(6) .
O5 C15 1.225(7) .
O6 C15 1.247(7) 2_665
N1 C1 1.323(8) .
N1 C2 1.344(8) .
C1 C4 1.395(8) .
C1 H1 0.9300 .
C2 C3 1.385(8) .
C2 H2 0.9300 .
C3 C5 1.383(9) .
C3 H3 0.9300 .
C4 C5 1.373(9) .
C4 H4 0.9300 .
C5 C6 1.527(8) .
C6 C6 1.493(13) 2_656
C6 H6A 0.9700 .
C6 H6B 0.9700 .
C7 C8 1.508(8) .
C8 C9 1.535(8) .
C8 H8A 0.9700 .
C8 H8B 0.9700 .
C9 C10 1.517(9) .
C9 H9A 0.9700 .
C9 H9B 0.9700 .
C10 C11 1.520(8) .
C10 H10A 0.9700 .
C10 H10B 0.9700 .
C11 C12 1.531(9) .
C11 H11A 0.9700 .
C11 H11B 0.9700 .
C12 C13 1.522(8) .
C12 H12A 0.9700 .
C12 H12B 0.9700 .
C13 C14 1.507(8) 1_465
C13 H13A 0.9700 .
C13 H13B 0.9700 .
C14 C15 1.501(8) .
C14 C13 1.507(8) 1_645
C14 H14A 0.9700 .
C14 H14B 0.9700 .
C15 O6 1.247(7) 2_665

loop_
_geom_torsion_atom_site_label_1
_geom_torsion_atom_site_label_2
_geom_torsion_atom_site_label_3
_geom_torsion_atom_site_label_4
_geom_torsion
C12 C13 C14 C15 149(3)
C7 C8 C9 C10 67.6(8)
